data_4133904
loop_
_publ_author_name
'Paioti, Paulo H. S.'
'Del Pozo, Juan'
'Mikus, Malte S.'
'Lee, Jaehee'
'Koh, Ming Joo'
'Romiti, Filippo'
'Torker, Sebastian'
'Hoveyda, Amir H.'

_publ_section_title
;
 Catalytic Enantioselective Boryl and Silyl Substitution with
 Trifluoromethyl Alkenes: Scope, Utility, and Mechanistic Nuances of Cu-F
 \b-Elimination.
;
_journal_issue 50
_journal_name_full 'Journal of the American Chemical Society'
_journal_page_first 19917
_journal_page_last 19934
_journal_paper_doi 10.1021/jacs.9b11382
_journal_volume 141
_journal_year 2019
_chemical_absolute_configuration ad
_chemical_formula_moiety 'C17 H23 B F2 O2'
_chemical_formula_sum 'C17 H23 B F2 O2'
_chemical_formula_weight 308.16
_space_group_crystal_system triclinic
_space_group_IT_number 1
_space_group_name_Hall 'P 1'
_space_group_name_H-M_alt 'P 1'
_atom_sites_solution_hydrogens geom
_atom_sites_solution_primary dual
_atom_sites_solution_secondary difmap
_audit_creation_method SHELXL-2016/6
_cell_angle_alpha 102.2931(18)
_cell_angle_beta 95.7488(19)
_cell_angle_gamma 104.3562(19)
_cell_formula_units_Z 2
_cell_length_a 8.4140(4)
_cell_length_b 8.8842(4)
_cell_length_c 11.9257(6)
_cell_measurement_reflns_used 9006
_cell_measurement_temperature 100(2)
_cell_measurement_theta_max 69.80
_cell_measurement_theta_min 4.30
_cell_volume 832.74(7)
_computing_cell_refinement 'SAINT (Bruker, 2014)'
_computing_data_collection 'APEX2 (Bruker, 2014)'
_computing_data_reduction 'SAINT (Bruker, 2014)'
_computing_molecular_graphics 'Bruker SHELXTL'
_computing_publication_material 'Bruker SHELXTL'
_computing_structure_refinement 'SHELXL-2016/6 (Sheldrick, 2016)'
_computing_structure_solution 'SHELXT 2016/6 (Sheldrick, 2016)'
_diffrn_ambient_temperature 100(2)
_diffrn_measured_fraction_theta_full 0.993
_diffrn_measured_fraction_theta_max 0.982
_diffrn_measurement_device_type 'Bruker Kappa DUO CCD diffractometer'
_diffrn_measurement_method '\f and \w scans'
_diffrn_radiation_monochromator mirrors
_diffrn_radiation_type CuK\a
_diffrn_radiation_wavelength 1.54178
_diffrn_reflns_av_R_equivalents 0.0350
_diffrn_reflns_av_unetI/netI 0.0413
_diffrn_reflns_Laue_measured_fraction_full 0.993
_diffrn_reflns_Laue_measured_fraction_max 0.982
_diffrn_reflns_limit_h_max 10
_diffrn_reflns_limit_h_min -10
_diffrn_reflns_limit_k_max 10
_diffrn_reflns_limit_k_min -10
_diffrn_reflns_limit_l_max 14
_diffrn_reflns_limit_l_min -14
_diffrn_reflns_number 11546
_diffrn_reflns_point_group_measured_fraction_full 0.934
_diffrn_reflns_point_group_measured_fraction_max 0.915
_diffrn_reflns_theta_full 67.679
_diffrn_reflns_theta_max 70.308
_diffrn_reflns_theta_min 5.303
_diffrn_source 'microfocus sealed tube'
_diffrn_source_type 'Incoatec I\uS'
_exptl_absorpt_coefficient_mu 0.766
_exptl_absorpt_correction_T_max 0.7533
_exptl_absorpt_correction_T_min 0.6486
_exptl_absorpt_correction_type multi-scan
_exptl_absorpt_process_details
;
Sheldrick, G.M. (2016). SADABS. Bruker AXS Inc. Madison, WI USA.
;
_exptl_crystal_colour colorless
_exptl_crystal_density_diffrn 1.229
_exptl_crystal_density_meas ?
_exptl_crystal_density_method none
_exptl_crystal_description prism
_exptl_crystal_F_000 328
_exptl_crystal_size_max 0.420
_exptl_crystal_size_mid 0.280
_exptl_crystal_size_min 0.180
_refine_diff_density_max 0.679
_refine_diff_density_min -0.310
_refine_diff_density_rms 0.089
_refine_ls_abs_structure_details
;
 Flack x determined using 2597 quotients [(I+)-(I-)]/[(I+)+(I-)]
 (Parsons, Flack and Wagner, Acta Cryst. B69 (2013) 249-259).
;
_refine_ls_abs_structure_Flack -0.01(4)
_refine_ls_extinction_method none
_refine_ls_goodness_of_fit_ref 1.065
_refine_ls_hydrogen_treatment constr
_refine_ls_matrix_type full
_refine_ls_number_parameters 405
_refine_ls_number_reflns 5804
_refine_ls_number_restraints 3
_refine_ls_restrained_S_all 1.064
_refine_ls_R_factor_all 0.0560
_refine_ls_R_factor_gt 0.0556
_refine_ls_shift/su_max 0.000
_refine_ls_shift/su_mean 0.000
_refine_ls_structure_factor_coef Fsqd
_refine_ls_weighting_details 'w=1/[\s^2^(Fo^2^)+(0.0915P)^2^+0.2627P] where P=(Fo^2^+2Fc^2^)/3'
_refine_ls_weighting_scheme calc
_refine_ls_wR_factor_gt 0.1379
_refine_ls_wR_factor_ref 0.1384
_reflns_Friedel_coverage 0.863
_reflns_Friedel_fraction_full 0.876
_reflns_Friedel_fraction_max 0.848
_reflns_number_gt 5702
_reflns_number_total 5804
_reflns_threshold_expression 'I > 2\s(I)'
_cod_data_source_file ja9b11382_si_003.cif
_cod_data_source_block C17H23BF2O2
_cod_depositor_comments
;
The following automatic conversions were performed:

data item '_exptl_crystal_density_meas' value 'not measured' was
changed to '?' -- the value is perceived as not measured.

Automatic conversion script
Id: cif_fix_values 7556 2019-12-06 15:28:31Z antanas 
;
_cod_database_code 4133904
_shelx_shelxl_version_number 2016/6
_shelx_space_group_comment
;
The symmetry employed for this shelxl refinement is uniquely defined
by the following loop, which should always be used as a source of
symmetry information in preference to the above space-group names.
They are only intended as comments.
;
_shelx_estimated_absorpt_t_min 0.739
_shelx_estimated_absorpt_t_max 0.874

loop_
_space_group_symop_operation_xyz
'x, y, z'

loop_
_atom_site_label
_atom_site_type_symbol
_atom_site_fract_x
_atom_site_fract_y
_atom_site_fract_z
_atom_site_U_iso_or_equiv
_atom_site_adp_type
_atom_site_occupancy
_atom_site_site_symmetry_order
_atom_site_calc_flag
_atom_site_refinement_flags_posn
_atom_site_refinement_flags_adp
F1 F 0.6682(3) 0.8930(3) 0.5449(2) 0.0412(5) Uani 1 1 d . .
F2 F 0.4901(3) 0.6902(3) 0.5704(2) 0.0450(6) Uani 1 1 d . .
O1 O 0.8571(3) 0.4429(3) 0.81527(18) 0.0227(5) Uani 1 1 d . .
O2 O 0.9480(3) 0.5383(2) 0.66212(18) 0.0220(5) Uani 1 1 d . .
B1 B 0.8453(4) 0.5432(4) 0.7437(3) 0.0216(7) Uani 1 1 d . .
C1 C 0.6418(4) 0.7845(4) 0.6065(3) 0.0285(7) Uani 1 1 d . .
C2 C 0.7512(4) 0.7744(4) 0.6892(3) 0.0242(6) Uani 1 1 d . .
H2 H 0.857322 0.850599 0.705846 0.029 Uiso 1 1 calc R U
C3 C 0.7215(4) 0.6524(4) 0.7589(3) 0.0240(6) Uani 1 1 d . .
H3 H 0.606258 0.580595 0.729345 0.029 Uiso 1 1 calc R U
C4 C 0.7307(4) 0.7269(4) 0.8894(3) 0.0240(6) Uani 1 1 d . .
H4A H 0.713261 0.639993 0.930732 0.029 Uiso 1 1 calc R U
H4B H 0.843820 0.799180 0.920382 0.029 Uiso 1 1 calc R U
C5 C 0.6038(4) 0.8217(4) 0.9164(3) 0.0283(7) Uani 1 1 d . .
H5A H 0.625823 0.914346 0.880915 0.034 Uiso 1 1 calc R U
H5B H 0.490429 0.752349 0.882088 0.034 Uiso 1 1 calc R U
C6 C 0.6136(4) 0.8806(4) 1.0460(3) 0.0247(7) Uani 1 1 d . .
C7 C 0.7282(4) 1.0233(4) 1.1094(3) 0.0260(7) Uani 1 1 d . .
H7 H 0.800327 1.086392 1.070114 0.031 Uiso 1 1 calc R U
C8 C 0.7384(4) 1.0746(4) 1.2295(3) 0.0289(7) Uani 1 1 d . .
H8 H 0.816290 1.172518 1.271298 0.035 Uiso 1 1 calc R U
C9 C 0.6351(4) 0.9830(4) 1.2876(3) 0.0309(7) Uani 1 1 d . .
H9 H 0.642308 1.017581 1.369468 0.037 Uiso 1 1 calc R U
C10 C 0.5215(4) 0.8412(4) 1.2265(3) 0.0312(7) Uani 1 1 d . .
H10 H 0.450838 0.777880 1.266494 0.037 Uiso 1 1 calc R U
C11 C 0.5100(4) 0.7905(4) 1.1062(3) 0.0285(7) Uani 1 1 d . .
H11 H 0.430522 0.693252 1.064863 0.034 Uiso 1 1 calc R U
C12 C 0.9986(4) 0.3808(4) 0.7902(3) 0.0219(6) Uani 1 1 d . .
C13 C 1.0151(4) 0.4013(4) 0.6651(3) 0.0224(6) Uani 1 1 d . .
C14 C 1.1466(4) 0.4861(4) 0.8812(3) 0.0256(7) Uani 1 1 d . .
H14A H 1.172261 0.596140 0.871944 0.038 Uiso 1 1 calc R U
H14B H 1.243258 0.444711 0.871152 0.038 Uiso 1 1 calc R U
H14C H 1.119453 0.485294 0.959169 0.038 Uiso 1 1 calc R U
C15 C 0.9586(4) 0.2096(4) 0.8021(3) 0.0281(7) Uani 1 1 d . .
H15A H 0.944263 0.208097 0.882446 0.042 Uiso 1 1 calc R U
H15B H 1.049812 0.164020 0.782062 0.042 Uiso 1 1 calc R U
H15C H 0.855673 0.145919 0.749486 0.042 Uiso 1 1 calc R U
C16 C 1.1916(4) 0.4425(4) 0.6397(3) 0.0284(7) Uani 1 1 d . .
H16A H 1.189956 0.448713 0.558574 0.043 Uiso 1 1 calc R U
H16B H 1.243728 0.359224 0.652954 0.043 Uiso 1 1 calc R U
H16C H 1.255299 0.546046 0.691255 0.043 Uiso 1 1 calc R U
C17 C 0.9054(5) 0.2611(4) 0.5692(3) 0.0296(7) Uani 1 1 d . .
H17A H 0.791034 0.236724 0.585237 0.044 Uiso 1 1 calc R U
H17B H 0.947000 0.166899 0.566357 0.044 Uiso 1 1 calc R U
H17C H 0.907499 0.289628 0.494228 0.044 Uiso 1 1 calc R U
F3 F 0.2909(4) 0.1352(4) 0.4174(3) 0.0601(7) Uani 1 1 d . .
F4 F 0.5183(3) 0.3165(4) 0.4924(2) 0.0560(7) Uani 1 1 d . .
O3 O 0.1129(3) 0.5351(3) 0.1841(2) 0.0270(5) Uani 1 1 d . .
O4 O 0.0307(3) 0.4596(3) 0.34534(19) 0.0262(5) Uani 1 1 d . .
B2 B 0.1196(4) 0.4370(4) 0.2567(3) 0.0236(7) Uani 1 1 d . .
C18 C 0.3869(5) 0.2681(5) 0.4086(3) 0.0379(9) Uani 1 1 d . .
C19 C 0.3642(4) 0.3510(4) 0.3315(3) 0.0322(7) Uani 1 1 d . .
H19 H 0.447677 0.447196 0.335936 0.039 Uiso 1 1 calc R U
C20 C 0.2168(4) 0.3043(4) 0.2380(3) 0.0289(7) Uani 1 1 d . .
H20 H 0.140825 0.202553 0.246384 0.035 Uiso 1 1 calc R U
C21 C 0.2578(4) 0.2731(4) 0.1144(3) 0.0257(7) Uani 1 1 d . .
H21A H 0.153004 0.243270 0.058784 0.031 Uiso 1 1 calc R U
H21B H 0.328711 0.374270 0.103519 0.031 Uiso 1 1 calc R U
C22 C 0.3460(5) 0.1425(5) 0.0840(3) 0.0332(8) Uani 1 1 d . .
H22A H 0.460026 0.179835 0.128791 0.040 Uiso 1 1 calc R U
H22B H 0.285670 0.045430 0.106343 0.040 Uiso 1 1 calc R U
C23 C 0.3544(4) 0.1007(4) -0.0452(3) 0.0248(7) Uani 1 1 d . .
C24 C 0.2466(4) -0.0383(4) -0.1177(3) 0.0264(7) Uani 1 1 d . .
H24 H 0.170711 -0.108839 -0.085384 0.032 Uiso 1 1 calc R U
C25 C 0.2478(4) -0.0755(4) -0.2358(3) 0.0281(7) Uani 1 1 d . .
H25 H 0.172961 -0.171143 -0.283873 0.034 Uiso 1 1 calc R U
C26 C 0.3566(4) 0.0247(4) -0.2847(3) 0.0282(7) Uani 1 1 d . .
H26 H 0.356248 -0.000720 -0.366223 0.034 Uiso 1 1 calc R U
C27 C 0.4670(4) 0.1636(4) -0.2133(3) 0.0303(7) Uani 1 1 d . .
H27 H 0.543684 0.233255 -0.245738 0.036 Uiso 1 1 calc R U
C28 C 0.4644(4) 0.1999(4) -0.0946(3) 0.0285(7) Uani 1 1 d . .
H28 H 0.539998 0.294914 -0.046271 0.034 Uiso 1 1 calc R U
C29 C -0.0186(4) 0.6119(4) 0.2131(3) 0.0241(7) Uani 1 1 d . .
C30 C -0.0246(4) 0.6032(4) 0.3417(3) 0.0245(7) Uani 1 1 d . .
C31 C -0.1764(4) 0.5086(4) 0.1299(3) 0.0294(7) Uani 1 1 d . .
H31A H -0.157754 0.502795 0.049502 0.044 Uiso 1 1 calc R U
H31B H -0.268042 0.556213 0.144171 0.044 Uiso 1 1 calc R U
H31C H -0.204540 0.400386 0.142773 0.044 Uiso 1 1 calc R U
C32 C 0.0298(5) 0.7796(4) 0.1936(3) 0.0309(7) Uani 1 1 d . .
H32A H 0.137314 0.840535 0.241572 0.046 Uiso 1 1 calc R U
H32B H -0.054946 0.833793 0.215292 0.046 Uiso 1 1 calc R U
H32C H 0.038181 0.772833 0.111418 0.046 Uiso 1 1 calc R U
C33 C -0.1954(5) 0.5779(5) 0.3759(3) 0.0336(8) Uani 1 1 d . .
H33A H -0.269382 0.477158 0.326662 0.050 Uiso 1 1 calc R U
H33B H -0.239690 0.667136 0.365825 0.050 Uiso 1 1 calc R U
H33C H -0.187916 0.572962 0.457540 0.050 Uiso 1 1 calc R U
C34 C 0.0996(5) 0.7426(4) 0.4295(3) 0.0335(8) Uani 1 1 d . .
H34A H 0.109062 0.717378 0.505531 0.050 Uiso 1 1 calc R U
H34B H 0.061441 0.839283 0.435633 0.050 Uiso 1 1 calc R U
H34C H 0.208352 0.761119 0.403878 0.050 Uiso 1 1 calc R U

loop_
_atom_site_aniso_label
_atom_site_aniso_U_11
_atom_site_aniso_U_22
_atom_site_aniso_U_33
_atom_site_aniso_U_23
_atom_site_aniso_U_13
_atom_site_aniso_U_12
F1 0.0509(14) 0.0398(12) 0.0415(12) 0.0193(9) 0.0097(10) 0.0195(10)
F2 0.0339(12) 0.0441(12) 0.0538(14) 0.0186(10) -0.0094(10) 0.0059(10)
O1 0.0205(11) 0.0280(11) 0.0250(11) 0.0085(8) 0.0062(8) 0.0138(9)
O2 0.0227(11) 0.0241(10) 0.0232(10) 0.0073(8) 0.0044(8) 0.0124(9)
B1 0.0215(17) 0.0234(16) 0.0201(15) 0.0029(12) 0.0012(13) 0.0096(14)
C1 0.0310(17) 0.0335(17) 0.0257(16) 0.0082(13) 0.0049(13) 0.0166(15)
C2 0.0223(15) 0.0235(14) 0.0294(15) 0.0058(12) 0.0059(12) 0.0109(12)
C3 0.0234(15) 0.0295(15) 0.0229(15) 0.0071(12) 0.0019(11) 0.0145(13)
C4 0.0239(16) 0.0283(15) 0.0243(15) 0.0061(12) 0.0030(12) 0.0161(13)
C5 0.0272(17) 0.0363(17) 0.0264(16) 0.0061(13) 0.0020(12) 0.0199(15)
C6 0.0218(15) 0.0299(16) 0.0271(16) 0.0052(13) 0.0007(12) 0.0186(14)
C7 0.0247(16) 0.0275(16) 0.0317(17) 0.0095(13) 0.0076(13) 0.0147(14)
C8 0.0235(16) 0.0288(17) 0.0330(17) 0.0017(13) -0.0016(13) 0.0122(14)
C9 0.0330(18) 0.0378(18) 0.0259(16) 0.0051(14) 0.0013(13) 0.0208(16)
C10 0.0277(18) 0.0376(18) 0.0340(18) 0.0139(15) 0.0094(14) 0.0136(16)
C11 0.0221(16) 0.0291(16) 0.0332(17) 0.0042(13) 0.0002(13) 0.0098(14)
C12 0.0200(15) 0.0249(15) 0.0243(15) 0.0064(12) 0.0045(12) 0.0122(13)
C13 0.0213(15) 0.0262(15) 0.0239(15) 0.0050(12) 0.0039(11) 0.0152(13)
C14 0.0244(16) 0.0296(16) 0.0242(15) 0.0057(12) 0.0004(12) 0.0123(14)
C15 0.0290(17) 0.0265(16) 0.0307(16) 0.0072(12) 0.0030(13) 0.0117(14)
C16 0.0247(16) 0.0389(18) 0.0279(16) 0.0116(13) 0.0096(13) 0.0154(14)
C17 0.0321(18) 0.0300(16) 0.0265(16) 0.0021(13) 0.0009(13) 0.0140(14)
F3 0.0667(18) 0.0542(15) 0.0598(16) 0.0184(13) 0.0002(13) 0.0176(14)
F4 0.0439(14) 0.0761(18) 0.0503(14) 0.0080(13) -0.0038(11) 0.0316(14)
O3 0.0264(12) 0.0355(12) 0.0274(11) 0.0102(9) 0.0095(9) 0.0194(10)
O4 0.0309(12) 0.0305(11) 0.0253(11) 0.0109(9) 0.0076(9) 0.0188(10)
B2 0.0206(17) 0.0301(18) 0.0216(16) 0.0049(13) 0.0020(13) 0.0118(15)
C18 0.047(2) 0.055(2) 0.0259(17) 0.0133(15) 0.0087(15) 0.035(2)
C19 0.0228(16) 0.0374(18) 0.0359(18) 0.0043(14) 0.0034(13) 0.0122(14)
C20 0.0335(18) 0.0362(18) 0.0270(16) 0.0119(13) 0.0058(13) 0.0238(15)
C21 0.0240(16) 0.0305(16) 0.0260(16) 0.0062(13) 0.0024(12) 0.0154(14)
C22 0.0417(19) 0.0412(19) 0.0258(16) 0.0075(14) 0.0048(14) 0.0291(17)
C23 0.0240(16) 0.0308(16) 0.0254(16) 0.0055(12) 0.0034(12) 0.0197(14)
C24 0.0207(16) 0.0274(16) 0.0374(18) 0.0123(14) 0.0069(13) 0.0137(14)
C25 0.0225(16) 0.0254(15) 0.0344(17) 0.0009(13) -0.0016(13) 0.0108(13)
C26 0.0297(17) 0.0370(17) 0.0223(15) 0.0054(13) 0.0048(12) 0.0188(15)
C27 0.0233(16) 0.0327(17) 0.0388(18) 0.0120(14) 0.0100(13) 0.0101(14)
C28 0.0192(15) 0.0255(16) 0.0364(18) -0.0001(13) -0.0017(13) 0.0072(13)
C29 0.0200(15) 0.0287(16) 0.0273(16) 0.0050(13) 0.0037(12) 0.0149(13)
C30 0.0267(16) 0.0257(15) 0.0260(15) 0.0069(12) 0.0053(13) 0.0156(14)
C31 0.0272(17) 0.0333(17) 0.0277(16) 0.0052(13) -0.0026(13) 0.0131(14)
C32 0.0321(18) 0.0318(18) 0.0353(18) 0.0138(14) 0.0051(14) 0.0162(15)
C33 0.0313(19) 0.048(2) 0.0317(18) 0.0143(15) 0.0120(14) 0.0233(17)
C34 0.041(2) 0.0328(17) 0.0240(16) 0.0005(13) -0.0029(14) 0.0143(16)

loop_
_atom_type_symbol
_atom_type_description
_atom_type_scat_dispersion_real
_atom_type_scat_dispersion_imag
_atom_type_scat_source
C C 0.0181 0.0091 'International Tables Vol C Tables 4.2.6.8 and 6.1.1.4'
H H 0.0000 0.0000 'International Tables Vol C Tables 4.2.6.8 and 6.1.1.4'
B B 0.0090 0.0039 'International Tables Vol C Tables 4.2.6.8 and 6.1.1.4'
O O 0.0492 0.0322 'International Tables Vol C Tables 4.2.6.8 and 6.1.1.4'
F F 0.0727 0.0534 'International Tables Vol C Tables 4.2.6.8 and 6.1.1.4'

loop_
_geom_angle_atom_site_label_1
_geom_angle_atom_site_label_2
_geom_angle_atom_site_label_3
_geom_angle
B1 O1 C12 106.7(2)
B1 O2 C13 106.6(2)
O2 B1 O1 113.7(3)
O2 B1 C3 125.3(3)
O1 B1 C3 121.0(3)
F2 C1 C2 126.6(3)
F2 C1 F1 108.5(3)
C2 C1 F1 124.9(3)
C1 C2 C3 124.9(3)
C1 C2 H2 117.5
C3 C2 H2 117.5
C2 C3 C4 112.9(3)
C2 C3 B1 112.3(3)
C4 C3 B1 109.3(2)
C2 C3 H3 107.4
C4 C3 H3 107.4
B1 C3 H3 107.4
C5 C4 C3 114.3(2)
C5 C4 H4A 108.7
C3 C4 H4A 108.7
C5 C4 H4B 108.7
C3 C4 H4B 108.7
H4A C4 H4B 107.6
C6 C5 C4 110.8(2)
C6 C5 H5A 109.5
C4 C5 H5A 109.5
C6 C5 H5B 109.5
C4 C5 H5B 109.5
H5A C5 H5B 108.1
C11 C6 C7 118.1(3)
C11 C6 C5 120.3(3)
C7 C6 C5 121.6(3)
C8 C7 C6 121.0(3)
C8 C7 H7 119.5
C6 C7 H7 119.5
C9 C8 C7 120.0(3)
C9 C8 H8 120.0
C7 C8 H8 120.0
C10 C9 C8 119.9(3)
C10 C9 H9 120.1
C8 C9 H9 120.1
C9 C10 C11 120.2(3)
C9 C10 H10 119.9
C11 C10 H10 119.9
C6 C11 C10 120.8(3)
C6 C11 H11 119.6
C10 C11 H11 119.6
O1 C12 C15 108.2(3)
O1 C12 C14 106.4(2)
C15 C12 C14 110.3(3)
O1 C12 C13 102.5(2)
C15 C12 C13 115.3(3)
C14 C12 C13 113.3(3)
O2 C13 C16 108.6(3)
O2 C13 C17 106.4(2)
C16 C13 C17 109.9(3)
O2 C13 C12 102.2(2)
C16 C13 C12 115.0(3)
C17 C13 C12 113.9(3)
C12 C14 H14A 109.5
C12 C14 H14B 109.5
H14A C14 H14B 109.5
C12 C14 H14C 109.5
H14A C14 H14C 109.5
H14B C14 H14C 109.5
C12 C15 H15A 109.5
C12 C15 H15B 109.5
H15A C15 H15B 109.5
C12 C15 H15C 109.5
H15A C15 H15C 109.5
H15B C15 H15C 109.5
C13 C16 H16A 109.5
C13 C16 H16B 109.5
H16A C16 H16B 109.5
C13 C16 H16C 109.5
H16A C16 H16C 109.5
H16B C16 H16C 109.5
C13 C17 H17A 109.5
C13 C17 H17B 109.5
H17A C17 H17B 109.5
C13 C17 H17C 109.5
H17A C17 H17C 109.5
H17B C17 H17C 109.5
B2 O3 C29 106.7(2)
B2 O4 C30 106.8(2)
O3 B2 O4 113.9(3)
O3 B2 C20 123.2(3)
O4 B2 C20 122.9(3)
F3 C18 C19 127.8(4)
F3 C18 F4 109.6(3)
C19 C18 F4 122.6(4)
C18 C19 C20 124.7(4)
C18 C19 H19 117.7
C20 C19 H19 117.7
C19 C20 C21 114.3(3)
C19 C20 B2 109.5(3)
C21 C20 B2 110.3(2)
C19 C20 H20 107.5
C21 C20 H20 107.5
B2 C20 H20 107.5
C22 C21 C20 115.3(3)
C22 C21 H21A 108.5
C20 C21 H21A 108.5
C22 C21 H21B 108.5
C20 C21 H21B 108.5
H21A C21 H21B 107.5
C23 C22 C21 111.2(3)
C23 C22 H22A 109.4
C21 C22 H22A 109.4
C23 C22 H22B 109.4
C21 C22 H22B 109.4
H22A C22 H22B 108.0
C28 C23 C24 118.1(3)
C28 C23 C22 121.8(3)
C24 C23 C22 120.1(3)
C25 C24 C23 121.1(3)
C25 C24 H24 119.5
C23 C24 H24 119.5
C26 C25 C24 120.6(3)
C26 C25 H25 119.7
C24 C25 H25 119.7
C25 C26 C27 119.3(3)
C25 C26 H26 120.4
C27 C26 H26 120.4
C28 C27 C26 119.6(3)
C28 C27 H27 120.2
C26 C27 H27 120.2
C23 C28 C27 121.4(3)
C23 C28 H28 119.3
C27 C28 H28 119.3
O3 C29 C32 108.6(3)
O3 C29 C31 106.0(2)
C32 C29 C31 110.6(3)
O3 C29 C30 102.0(2)
C32 C29 C30 115.5(3)
C31 C29 C30 113.2(3)
O4 C30 C33 108.2(3)
O4 C30 C34 106.7(3)
C33 C30 C34 110.5(3)
O4 C30 C29 102.2(2)
C33 C30 C29 114.9(3)
C34 C30 C29 113.7(3)
C29 C31 H31A 109.5
C29 C31 H31B 109.5
H31A C31 H31B 109.5
C29 C31 H31C 109.5
H31A C31 H31C 109.5
H31B C31 H31C 109.5
C29 C32 H32A 109.5
C29 C32 H32B 109.5
H32A C32 H32B 109.5
C29 C32 H32C 109.5
H32A C32 H32C 109.5
H32B C32 H32C 109.5
C30 C33 H33A 109.5
C30 C33 H33B 109.5
H33A C33 H33B 109.5
C30 C33 H33C 109.5
H33A C33 H33C 109.5
H33B C33 H33C 109.5
C30 C34 H34A 109.5
C30 C34 H34B 109.5
H34A C34 H34B 109.5
C30 C34 H34C 109.5
H34A C34 H34C 109.5
H34B C34 H34C 109.5

loop_
_geom_bond_atom_site_label_1
_geom_bond_atom_site_label_2
_geom_bond_distance
F1 C1 1.322(4)
F2 C1 1.312(4)
O1 B1 1.372(4)
O1 C12 1.462(3)
O2 B1 1.365(4)
O2 C13 1.469(3)
B1 C3 1.589(4)
C1 C2 1.314(5)
C2 C3 1.489(4)
C2 H2 0.9500
C3 C4 1.542(4)
C3 H3 1.0000
C4 C5 1.534(4)
C4 H4A 0.9900
C4 H4B 0.9900
C5 C6 1.509(4)
C5 H5A 0.9900
C5 H5B 0.9900
C6 C11 1.393(5)
C6 C7 1.395(5)
C7 C8 1.394(5)
C7 H7 0.9500
C8 C9 1.381(5)
C8 H8 0.9500
C9 C10 1.380(5)
C9 H9 0.9500
C10 C11 1.394(5)
C10 H10 0.9500
C11 H11 0.9500
C12 C15 1.514(4)
C12 C14 1.524(4)
C12 C13 1.557(4)
C13 C16 1.516(5)
C13 C17 1.524(5)
C14 H14A 0.9800
C14 H14B 0.9800
C14 H14C 0.9800
C15 H15A 0.9800
C15 H15B 0.9800
C15 H15C 0.9800
C16 H16A 0.9800
C16 H16B 0.9800
C16 H16C 0.9800
C17 H17A 0.9800
C17 H17B 0.9800
C17 H17C 0.9800
F3 C18 1.286(6)
F4 C18 1.329(5)
O3 B2 1.359(4)
O3 C29 1.470(4)
O4 B2 1.364(4)
O4 C30 1.469(3)
B2 C20 1.585(4)
C18 C19 1.322(5)
C19 C20 1.491(5)
C19 H19 0.9500
C20 C21 1.531(4)
C20 H20 1.0000
C21 C22 1.526(4)
C21 H21A 0.9900
C21 H21B 0.9900
C22 C23 1.519(5)
C22 H22A 0.9900
C22 H22B 0.9900
C23 C28 1.381(5)
C23 C24 1.389(5)
C24 C25 1.378(5)
C24 H24 0.9500
C25 C26 1.376(5)
C25 H25 0.9500
C26 C27 1.392(5)
C26 H26 0.9500
C27 C28 1.387(5)
C27 H27 0.9500
C28 H28 0.9500
C29 C32 1.518(5)
C29 C31 1.527(5)
C29 C30 1.557(4)
C30 C33 1.510(5)
C30 C34 1.520(5)
C31 H31A 0.9800
C31 H31B 0.9800
C31 H31C 0.9800
C32 H32A 0.9800
C32 H32B 0.9800
C32 H32C 0.9800
C33 H33A 0.9800
C33 H33B 0.9800
C33 H33C 0.9800
C34 H34A 0.9800
C34 H34B 0.9800
C34 H34C 0.9800

loop_
_geom_torsion_atom_site_label_1
_geom_torsion_atom_site_label_2
_geom_torsion_atom_site_label_3
_geom_torsion_atom_site_label_4
_geom_torsion
C13 O2 B1 O1 10.7(3)
C13 O2 B1 C3 -169.5(3)
C12 O1 B1 O2 8.7(4)
C12 O1 B1 C3 -171.2(3)
F2 C1 C2 C3 -0.6(5)
F1 C1 C2 C3 179.8(3)
C1 C2 C3 C4 -116.7(3)
C1 C2 C3 B1 119.2(3)
O2 B1 C3 C2 -11.1(4)
O1 B1 C3 C2 168.7(3)
O2 B1 C3 C4 -137.2(3)
O1 B1 C3 C4 42.6(4)
C2 C3 C4 C5 60.1(4)
B1 C3 C4 C5 -174.1(3)
C3 C4 C5 C6 176.1(3)
C4 C5 C6 C11 -93.5(4)
C4 C5 C6 C7 84.8(4)
C11 C6 C7 C8 -0.2(4)
C5 C6 C7 C8 -178.6(3)
C6 C7 C8 C9 0.6(5)
C7 C8 C9 C10 -0.3(5)
C8 C9 C10 C11 -0.3(5)
C7 C6 C11 C10 -0.4(5)
C5 C6 C11 C10 178.0(3)
C9 C10 C11 C6 0.7(5)
B1 O1 C12 C15 -145.0(3)
B1 O1 C12 C14 96.5(3)
B1 O1 C12 C13 -22.7(3)
B1 O2 C13 C16 -145.8(3)
B1 O2 C13 C17 96.0(3)
B1 O2 C13 C12 -23.8(3)
O1 C12 C13 O2 28.0(3)
C15 C12 C13 O2 145.4(3)
C14 C12 C13 O2 -86.2(3)
O1 C12 C13 C16 145.5(3)
C15 C12 C13 C16 -97.2(3)
C14 C12 C13 C16 31.2(4)
O1 C12 C13 C17 -86.2(3)
C15 C12 C13 C17 31.1(4)
C14 C12 C13 C17 159.5(3)
C29 O3 B2 O4 -11.5(4)
C29 O3 B2 C20 166.6(3)
C30 O4 B2 O3 -8.2(4)
C30 O4 B2 C20 173.7(3)
F3 C18 C19 C20 0.6(6)
F4 C18 C19 C20 -178.2(3)
C18 C19 C20 C21 -118.2(4)
C18 C19 C20 B2 117.5(4)
O3 B2 C20 C19 111.3(4)
O4 B2 C20 C19 -70.8(4)
O3 B2 C20 C21 -15.3(5)
O4 B2 C20 C21 162.6(3)
C19 C20 C21 C22 58.3(4)
B2 C20 C21 C22 -177.8(3)
C20 C21 C22 C23 170.2(3)
C21 C22 C23 C28 75.4(4)
C21 C22 C23 C24 -102.7(4)
C28 C23 C24 C25 -0.7(4)
C22 C23 C24 C25 177.5(3)
C23 C24 C25 C26 0.0(5)
C24 C25 C26 C27 0.7(5)
C25 C26 C27 C28 -0.8(5)
C24 C23 C28 C27 0.7(5)
C22 C23 C28 C27 -177.6(3)
C26 C27 C28 C23 0.1(5)
B2 O3 C29 C32 147.0(3)
B2 O3 C29 C31 -94.1(3)
B2 O3 C29 C30 24.6(3)
B2 O4 C30 C33 144.4(3)
B2 O4 C30 C34 -96.8(3)
B2 O4 C30 C29 22.8(3)
O3 C29 C30 O4 -28.4(3)
C32 C29 C30 O4 -145.9(3)
C31 C29 C30 O4 85.0(3)
O3 C29 C30 C33 -145.2(3)
C32 C29 C30 C33 97.2(4)
C31 C29 C30 C33 -31.8(4)
O3 C29 C30 C34 86.1(3)
C32 C29 C30 C34 -31.4(4)
C31 C29 C30 C34 -160.4(3)
